data_4030955
loop_
_publ_author_name
'Golubev, Pavel R.'
'Pankova, Alena S.'
'Kuznetsov, Mikhail A.'

_publ_section_title
;
 Regioselective Transition-Metal-Free Synthesis of
 2-(Trimethylsilylmethylene)pyrrol-3-ones by Thermal Cyclization of
 Acetylenic Enamines.
;
_journal_issue 9
_journal_name_full 'The Journal of organic chemistry'
_journal_page_first 4545
_journal_page_last 4552
_journal_paper_doi 10.1021/acs.joc.5b00398
_journal_volume 80
_journal_year 2015
_chemical_formula_sum 'C21 H22 N2 O4 Si'
_chemical_formula_weight 394.50
_chemical_name_systematic
; 
 ? 
;
_space_group_IT_number 2
_symmetry_cell_setting triclinic
_symmetry_space_group_name_Hall '-P 1'
_symmetry_space_group_name_H-M 'P -1'
_atom_sites_solution_hydrogens geom
_atom_sites_solution_primary direct
_atom_sites_solution_secondary difmap
_audit_creation_method SHELXL-97
_cell_angle_alpha 96.372(3)
_cell_angle_beta 95.057(3)
_cell_angle_gamma 98.899(3)
_cell_formula_units_Z 2
_cell_length_a 6.6005(3)
_cell_length_b 10.3300(3)
_cell_length_c 15.2977(5)
_cell_measurement_reflns_used 10132
_cell_measurement_temperature 100(2)
_cell_measurement_theta_max 1.00000
_cell_measurement_theta_min 0.78186
_cell_volume 1018.22(7)
_computing_cell_refinement
;
CrysAlisPro, Agilent Technologies,
Version 1.171.36.20 (release 27-06-2012 CrysAlis171 .NET)
(compiled Jul 11 2012,15:38:31)
;
_computing_data_collection
;
CrysAlisPro, Agilent Technologies,
Version 1.171.36.20 (release 27-06-2012 CrysAlis171 .NET)
(compiled Jul 11 2012,15:38:31)
;
_computing_data_reduction
;
CrysAlisPro, Agilent Technologies,
Version 1.171.36.20 (release 27-06-2012 CrysAlis171 .NET)
(compiled Jul 11 2012,15:38:31)
;
_computing_publication_material
;
O. V. Dolomanov, L. J. Bourhis, R. J. Gildea, J. A. K. Howard and H. Puschmann,
OLEX2: a complete structure solution, refinement and analysis program.
J. Appl. Cryst. (2009). 42, 339-341.
;
_computing_structure_refinement 'SHELXL-97 (Sheldrick, 2008)'
_computing_structure_solution 'SHELXS-97 (Sheldrick, 2008)'
_diffrn_ambient_temperature 100(2)
_diffrn_detector_area_resol_mean 10.3829
_diffrn_measured_fraction_theta_full 0.966
_diffrn_measured_fraction_theta_max 0.966
_diffrn_measurement_device_type 'SuperNova, Dual, Cu at zero, Atlas'
_diffrn_measurement_method '\w scans'
_diffrn_radiation_monochromator mirror
_diffrn_radiation_source 'SuperNova (Cu) X-ray Source'
_diffrn_radiation_type CuK\a
_diffrn_radiation_wavelength 1.54184
_diffrn_reflns_av_R_equivalents 0.0426
_diffrn_reflns_av_sigmaI/netI 0.0217
_diffrn_reflns_limit_h_max 8
_diffrn_reflns_limit_h_min -8
_diffrn_reflns_limit_k_max 13
_diffrn_reflns_limit_k_min -12
_diffrn_reflns_limit_l_max 19
_diffrn_reflns_limit_l_min -19
_diffrn_reflns_number 23514
_diffrn_reflns_theta_full 78.84
_diffrn_reflns_theta_max 78.84
_diffrn_reflns_theta_min 2.92
_exptl_absorpt_coefficient_mu 1.264
_exptl_absorpt_correction_T_max 1.00000
_exptl_absorpt_correction_T_min 0.78186
_exptl_absorpt_correction_type multi-scan
_exptl_absorpt_process_details
;
CrysAlisPro, Agilent Technologies,
Version 1.171.36.32 (release 02-08-2013 CrysAlis171 .NET)
(compiled Aug  2 2013,16:46:58)
Empirical absorption correction using spherical harmonics,
 implemented in SCALE3 ABSPACK scaling algorithm.
;
_exptl_crystal_colour brown
_exptl_crystal_density_diffrn 1.287
_exptl_crystal_density_method 'not measured'
_exptl_crystal_description prism
_exptl_crystal_F_000 416
_exptl_crystal_size_max 0.16
_exptl_crystal_size_mid 0.12
_exptl_crystal_size_min 0.11
_refine_diff_density_max 0.271
_refine_diff_density_min -0.353
_refine_diff_density_rms 0.045
_refine_ls_extinction_method none
_refine_ls_goodness_of_fit_ref 1.091
_refine_ls_hydrogen_treatment mixed
_refine_ls_matrix_type full
_refine_ls_number_parameters 257
_refine_ls_number_reflns 4259
_refine_ls_number_restraints 0
_refine_ls_restrained_S_all 1.091
_refine_ls_R_factor_all 0.0524
_refine_ls_R_factor_gt 0.0444
_refine_ls_shift/su_max 0.001
_refine_ls_shift/su_mean 0.000
_refine_ls_structure_factor_coef Fsqd
_refine_ls_weighting_details 'calc w=1/[\s^2^(Fo^2^)+(0.0201P)^2^+0.9761P] where P=(Fo^2^+2Fc^2^)/3'
_refine_ls_weighting_scheme calc
_refine_ls_wR_factor_gt 0.1026
_refine_ls_wR_factor_ref 0.1061
_reflns_number_gt 3713
_reflns_number_total 4259
_reflns_threshold_expression >2sigma(I)
_cod_data_source_file 4ab.cif
_cod_data_source_block pg-ea
_cod_depositor_comments 'Adding full bibliography for 4030954--4030956.cif.'
_cod_original_cell_volume 1018.21(6)
_cod_original_sg_symbol_H-M P-1
_cod_database_code 4030955

loop_
_symmetry_equiv_pos_as_xyz
'x, y, z'
'-x, -y, -z'

loop_
_atom_site_label
_atom_site_type_symbol
_atom_site_fract_x
_atom_site_fract_y
_atom_site_fract_z
_atom_site_U_iso_or_equiv
_atom_site_adp_type
_atom_site_occupancy
_atom_site_symmetry_multiplicity
_atom_site_calc_flag
_atom_site_refinement_flags
Si6 Si 0.31770(8) 0.01061(5) 0.70409(4) 0.03500(15) Uani 1 1 d .
N11 N 0.7738(2) -0.53474(14) 0.86488(12) 0.0338(4) Uani 1 1 d .
H11 H 0.6736 -0.5041 0.8877 0.041 Uiso 1 1 calc R
O10 O 0.4950(2) -0.38035(14) 0.85527(12) 0.0441(4) Uani 1 1 d .
O18 O 1.12960(19) -0.86800(13) 1.07148(10) 0.0357(3) Uani 1 1 d .
C20 C 0.7832(3) -0.37854(17) 0.65796(14) 0.0312(4) Uani 1 1 d .
C1 C 0.8167(3) -0.49743(17) 0.78794(14) 0.0323(4) Uani 1 1 d .
H1 H 0.9193 -0.5334 0.7606 0.039 Uiso 1 1 calc R
O28 O 1.1526(3) -0.28873(17) 0.39765(12) 0.0540(4) Uani 1 1 d .
N26 N 0.9678(3) -0.31929(18) 0.40476(13) 0.0459(5) Uani 1 1 d .
C2 C 0.7200(3) -0.40821(17) 0.74437(14) 0.0323(4) Uani 1 1 d .
C16 C 0.8797(3) -0.73606(17) 1.04202(15) 0.0328(4) Uani 1 1 d .
H16 H 0.8234 -0.7585 1.0930 0.039 Uiso 1 1 calc R
C13 C 1.0515(3) -0.66493(18) 0.89100(15) 0.0347(4) Uani 1 1 d .
H13 H 1.1102 -0.6401 0.8411 0.042 Uiso 1 1 calc R
O27 O 0.8337(3) -0.33959(18) 0.34098(11) 0.0604(5) Uani 1 1 d .
C5 C 0.4233(3) -0.13891(19) 0.73095(15) 0.0371(5) Uani 1 1 d .
C21 C 0.9923(3) -0.36045(18) 0.64316(14) 0.0317(4) Uani 1 1 d .
H21 H 1.0919 -0.3632 0.6896 0.038 Uiso 1 1 calc R
C14 C 1.1410(3) -0.74790(18) 0.94286(15) 0.0338(4) Uani 1 1 d .
H14 H 1.2595 -0.7788 0.9271 0.041 Uiso 1 1 calc R
C15 C 1.0555(3) -0.78484(17) 1.01759(14) 0.0316(4) Uani 1 1 d .
C17 C 0.7900(3) -0.65446(17) 0.99033(15) 0.0334(5) Uani 1 1 d .
H17 H 0.6726 -0.6226 1.0065 0.040 Uiso 1 1 calc R
C12 C 0.8737(3) -0.61947(17) 0.91437(14) 0.0312(4) Uani 1 1 d .
C19 C 1.2998(3) -0.92755(19) 1.04410(16) 0.0363(5) Uani 1 1 d .
H19A H 1.2641 -0.9732 0.9853 0.054 Uiso 1 1 calc R
H19B H 1.3312 -0.9891 1.0839 0.054 Uiso 1 1 calc R
H19C H 1.4180 -0.8602 1.0448 0.054 Uiso 1 1 calc R
C23 C 0.9031(3) -0.33510(19) 0.49209(14) 0.0364(5) Uani 1 1 d .
C3 C 0.5650(3) -0.34670(18) 0.78651(16) 0.0361(5) Uani 1 1 d .
C4 C 0.4921(3) -0.23405(18) 0.75069(15) 0.0357(5) Uani 1 1 d .
C25 C 0.6379(3) -0.37127(18) 0.58677(15) 0.0374(5) Uani 1 1 d .
H25 H 0.4990 -0.3808 0.5954 0.045 Uiso 1 1 calc R
C22 C 1.0526(3) -0.33880(19) 0.56148(14) 0.0351(4) Uani 1 1 d .
H22 H 1.1916 -0.3268 0.5527 0.042 Uiso 1 1 calc R
C7 C 0.0531(3) -0.0007(2) 0.73823(17) 0.0434(5) Uani 1 1 d .
H7A H -0.0357 -0.0734 0.7026 0.065 Uiso 1 1 calc R
H7B H 0.0021 0.0798 0.7303 0.065 Uiso 1 1 calc R
H7C H 0.0563 -0.0143 0.7994 0.065 Uiso 1 1 calc R
C24 C 0.6958(3) -0.35031(19) 0.50410(15) 0.0404(5) Uani 1 1 d .
H24 H 0.5973 -0.3465 0.4575 0.049 Uiso 1 1 calc R
C8 C 0.4968(3) 0.15555(19) 0.76569(17) 0.0425(5) Uani 1 1 d .
H8A H 0.5109 0.1459 0.8275 0.064 Uiso 1 1 calc R
H8B H 0.4424 0.2349 0.7575 0.064 Uiso 1 1 calc R
H8C H 0.6293 0.1606 0.7438 0.064 Uiso 1 1 calc R
C9 C 0.3160(5) 0.0162(3) 0.58374(18) 0.0624(7) Uani 1 1 d .
H9A H 0.4550 0.0270 0.5685 0.094 Uiso 1 1 calc R
H9B H 0.2528 0.0892 0.5678 0.094 Uiso 1 1 calc R
H9C H 0.2391 -0.0647 0.5525 0.094 Uiso 1 1 calc R

loop_
_atom_site_aniso_label
_atom_site_aniso_U_11
_atom_site_aniso_U_22
_atom_site_aniso_U_33
_atom_site_aniso_U_23
_atom_site_aniso_U_13
_atom_site_aniso_U_12
Si6 0.0288(3) 0.0229(2) 0.0544(4) -0.0017(2) 0.0041(2) 0.0126(2)
N11 0.0216(7) 0.0197(7) 0.0610(12) 0.0000(7) 0.0067(7) 0.0085(6)
O10 0.0304(7) 0.0304(7) 0.0769(12) 0.0103(7) 0.0174(7) 0.0133(6)
O18 0.0225(6) 0.0275(7) 0.0601(9) 0.0088(6) 0.0096(6) 0.0082(5)
C20 0.0239(9) 0.0178(8) 0.0489(12) -0.0086(7) -0.0071(8) 0.0091(7)
C1 0.0206(8) 0.0202(8) 0.0538(13) -0.0059(8) 0.0002(8) 0.0056(7)
O28 0.0617(11) 0.0506(10) 0.0513(10) -0.0009(8) 0.0065(8) 0.0191(8)
N26 0.0612(13) 0.0335(9) 0.0446(11) -0.0063(8) -0.0068(9) 0.0284(9)
C2 0.0198(8) 0.0203(8) 0.0540(12) -0.0051(8) -0.0029(8) 0.0057(7)
C16 0.0204(8) 0.0215(8) 0.0560(13) 0.0012(8) 0.0096(8) 0.0012(7)
C13 0.0260(9) 0.0261(9) 0.0542(13) 0.0041(8) 0.0099(9) 0.0083(7)
O27 0.0779(13) 0.0614(11) 0.0444(10) -0.0067(8) -0.0171(9) 0.0420(10)
C5 0.0227(9) 0.0264(9) 0.0607(14) -0.0048(9) 0.0011(9) 0.0084(7)
C21 0.0233(9) 0.0272(9) 0.0424(11) -0.0066(8) -0.0076(8) 0.0116(7)
C14 0.0220(9) 0.0241(9) 0.0573(13) 0.0018(8) 0.0100(8) 0.0087(7)
C15 0.0191(8) 0.0188(8) 0.0561(13) 0.0023(8) 0.0045(8) 0.0022(6)
C17 0.0164(8) 0.0185(8) 0.0647(14) -0.0021(8) 0.0089(8) 0.0035(6)
C12 0.0204(8) 0.0162(8) 0.0559(12) -0.0006(8) 0.0036(8) 0.0037(6)
C19 0.0225(9) 0.0251(9) 0.0627(14) 0.0049(9) 0.0055(9) 0.0086(7)
C23 0.0420(11) 0.0256(9) 0.0406(11) -0.0082(8) -0.0076(9) 0.0184(8)
C3 0.0197(8) 0.0214(9) 0.0656(14) -0.0029(9) 0.0011(9) 0.0061(7)
C4 0.0203(8) 0.0249(9) 0.0603(13) -0.0055(9) 0.0028(8) 0.0072(7)
C25 0.0245(9) 0.0252(9) 0.0583(14) -0.0088(9) -0.0122(9) 0.0104(7)
C22 0.0275(9) 0.0316(10) 0.0457(12) -0.0057(8) -0.0046(8) 0.0159(8)
C7 0.0272(10) 0.0278(10) 0.0741(16) -0.0026(10) -0.0008(10) 0.0113(8)
C24 0.0354(10) 0.0272(10) 0.0542(13) -0.0098(9) -0.0195(10) 0.0157(8)
C8 0.0288(10) 0.0261(10) 0.0729(16) 0.0011(10) 0.0068(10) 0.0081(8)
C9 0.092(2) 0.0415(13) 0.0610(17) 0.0015(12) 0.0157(15) 0.0316(14)

loop_
_atom_type_symbol
_atom_type_description
_atom_type_scat_dispersion_real
_atom_type_scat_dispersion_imag
_atom_type_scat_source
C C 0.0181 0.0091 'International Tables Vol C Tables 4.2.6.8 and 6.1.1.4'
H H 0.0000 0.0000 'International Tables Vol C Tables 4.2.6.8 and 6.1.1.4'
N N 0.0311 0.0180 'International Tables Vol C Tables 4.2.6.8 and 6.1.1.4'
O O 0.0492 0.0322 'International Tables Vol C Tables 4.2.6.8 and 6.1.1.4'
Si Si 0.2541 0.3302 'International Tables Vol C Tables 4.2.6.8 and 6.1.1.4'

loop_
_geom_angle_atom_site_label_1
_geom_angle_atom_site_label_2
_geom_angle_atom_site_label_3
_geom_angle
C9 Si6 C7 111.24(13)
C9 Si6 C5 108.08(11)
C7 Si6 C5 108.57(10)
C9 Si6 C8 110.00(13)
C7 Si6 C8 112.17(10)
C5 Si6 C8 106.56(9)
C1 N11 C12 127.55(16)
C1 N11 H11 116.2
C12 N11 H11 116.2
C15 O18 C19 116.69(16)
C25 C20 C21 117.6(2)
C25 C20 C2 121.55(18)
C21 C20 C2 120.82(17)
N11 C1 C2 125.05(18)
N11 C1 H1 117.5
C2 C1 H1 117.5
O28 N26 O27 123.1(2)
O28 N26 C23 118.80(18)
O27 N26 C23 118.1(2)
C1 C2 C3 118.9(2)
C1 C2 C20 118.42(17)
C3 C2 C20 122.67(18)
C17 C16 C15 119.9(2)
C17 C16 H16 120.1
C15 C16 H16 120.1
C12 C13 C14 119.6(2)
C12 C13 H13 120.2
C14 C13 H13 120.2
C4 C5 Si6 178.2(2)
C22 C21 C20 121.37(18)
C22 C21 H21 119.3
C20 C21 H21 119.3
C15 C14 C13 120.68(18)
C15 C14 H14 119.7
C13 C14 H14 119.7
O18 C15 C14 124.91(17)
O18 C15 C16 115.60(18)
C14 C15 C16 119.49(18)
C16 C17 C12 120.59(17)
C16 C17 H17 119.7
C12 C17 H17 119.7
C17 C12 C13 119.78(18)
C17 C12 N11 117.41(16)
C13 C12 N11 122.79(19)
O18 C19 H19A 109.5
O18 C19 H19B 109.5
H19A C19 H19B 109.5
O18 C19 H19C 109.5
H19A C19 H19C 109.5
H19B C19 H19C 109.5
C24 C23 C22 121.3(2)
C24 C23 N26 119.91(19)
C22 C23 N26 118.72(19)
O10 C3 C2 123.33(19)
O10 C3 C4 117.16(18)
C2 C3 C4 119.4(2)
C5 C4 C3 172.1(2)
C24 C25 C20 121.77(19)
C24 C25 H25 119.1
C20 C25 H25 119.1
C21 C22 C23 119.20(19)
C21 C22 H22 120.4
C23 C22 H22 120.4
Si6 C7 H7A 109.5
Si6 C7 H7B 109.5
H7A C7 H7B 109.5
Si6 C7 H7C 109.5
H7A C7 H7C 109.5
H7B C7 H7C 109.5
C25 C24 C23 118.70(18)
C25 C24 H24 120.7
C23 C24 H24 120.7
Si6 C8 H8A 109.5
Si6 C8 H8B 109.5
H8A C8 H8B 109.5
Si6 C8 H8C 109.5
H8A C8 H8C 109.5
H8B C8 H8C 109.5
Si6 C9 H9A 109.5
Si6 C9 H9B 109.5
H9A C9 H9B 109.5
Si6 C9 H9C 109.5
H9A C9 H9C 109.5
H9B C9 H9C 109.5

loop_
_geom_bond_atom_site_label_1
_geom_bond_atom_site_label_2
_geom_bond_distance
Si6 C9 1.848(3)
Si6 C7 1.857(2)
Si6 C5 1.861(2)
Si6 C8 1.863(2)
N11 C1 1.319(3)
N11 C12 1.418(2)
N11 H11 0.8600
O10 C3 1.248(3)
O18 C15 1.368(2)
O18 C19 1.433(2)
C20 C25 1.403(3)
C20 C21 1.405(3)
C20 C2 1.471(3)
C1 C2 1.394(3)
C1 H1 0.9300
O28 N26 1.230(3)
N26 O27 1.235(2)
N26 C23 1.456(3)
C2 C3 1.447(3)
C16 C17 1.381(3)
C16 C15 1.398(3)
C16 H16 0.9300
C13 C12 1.390(3)
C13 C14 1.392(3)
C13 H13 0.9300
C5 C4 1.201(3)
C21 C22 1.376(3)
C21 H21 0.9300
C14 C15 1.384(3)
C14 H14 0.9300
C17 C12 1.389(3)
C17 H17 0.9300
C19 H19A 0.9600
C19 H19B 0.9600
C19 H19C 0.9600
C23 C24 1.384(3)
C23 C22 1.392(3)
C3 C4 1.468(3)
C25 C24 1.383(3)
C25 H25 0.9300
C22 H22 0.9300
C7 H7A 0.9600
C7 H7B 0.9600
C7 H7C 0.9600
C24 H24 0.9300
C8 H8A 0.9600
C8 H8B 0.9600
C8 H8C 0.9600
C9 H9A 0.9600
C9 H9B 0.9600
C9 H9C 0.9600

loop_
_geom_torsion_atom_site_label_1
_geom_torsion_atom_site_label_2
_geom_torsion_atom_site_label_3
_geom_torsion_atom_site_label_4
_geom_torsion
C12 N11 C1 C2 -176.46(17)
N11 C1 C2 C3 2.2(3)
N11 C1 C2 C20 -178.96(17)
C25 C20 C2 C1 136.50(18)
C21 C20 C2 C1 -41.5(2)
C25 C20 C2 C3 -44.7(3)
C21 C20 C2 C3 137.25(18)
C9 Si6 C5 C4 165(6)
C7 Si6 C5 C4 -74(6)
C8 Si6 C5 C4 47(6)
C25 C20 C21 C22 -1.2(3)
C2 C20 C21 C22 176.92(17)
C12 C13 C14 C15 -0.4(3)
C19 O18 C15 C14 -4.5(3)
C19 O18 C15 C16 175.24(16)
C13 C14 C15 O18 178.52(18)
C13 C14 C15 C16 -1.3(3)
C17 C16 C15 O18 -178.13(16)
C17 C16 C15 C14 1.7(3)
C15 C16 C17 C12 -0.4(3)
C16 C17 C12 C13 -1.2(3)
C16 C17 C12 N11 -179.66(16)
C14 C13 C12 C17 1.6(3)
C14 C13 C12 N11 179.98(17)
C1 N11 C12 C17 -174.41(17)
C1 N11 C12 C13 7.2(3)
O28 N26 C23 C24 170.58(18)
O27 N26 C23 C24 -10.7(3)
O28 N26 C23 C22 -11.5(3)
O27 N26 C23 C22 167.29(18)
C1 C2 C3 O10 -8.7(3)
C20 C2 C3 O10 172.57(18)
C1 C2 C3 C4 167.82(17)
C20 C2 C3 C4 -10.9(3)
Si6 C5 C4 C3 28(7)
O10 C3 C4 C5 13.3(15)
C2 C3 C4 C5 -163.4(14)
C21 C20 C25 C24 1.5(3)
C2 C20 C25 C24 -176.53(17)
C20 C21 C22 C23 -0.2(3)
C24 C23 C22 C21 1.2(3)
N26 C23 C22 C21 -176.71(17)
C20 C25 C24 C23 -0.6(3)
C22 C23 C24 C25 -0.9(3)
N26 C23 C24 C25 177.04(17)
